data_1561993
loop_
_publ_author_name
'Ran, Xing-Rui'
'Wang, Ning'
'Xie, Wei-Ping'
'Xiong, Yan-Ju'
'Cheng, Qian'
'Long, Yi'
'Yue, Shan-Tang'
'Liu, Ying-Liang'

_publ_section_title
;
 Syntheses, crystal structures and properties of series of 4d--4f
 ln(III)--Ag(I) heterometallic coordination polymers
;
_journal_name_full 'Journal of Solid State Chemistry'
_journal_page_first 24
_journal_page_last 30
_journal_paper_doi 10.1016/j.jssc.2014.11.022
_journal_volume 225
_journal_year 2015
_chemical_formula_moiety 'C14 H8 Ag N2 O8 Yb, 2(H2 O)'
_chemical_formula_sum 'C14 H12 Ag N2 O10 Yb'
_chemical_formula_weight 649.17
_space_group_IT_number 15
_space_group_name_Hall '-C 2yc'
_space_group_name_H-M_alt 'C 1 2/c 1'
_symmetry_cell_setting monoclinic
_symmetry_space_group_name_Hall '-C 2yc'
_symmetry_space_group_name_H-M 'C 1 2/c 1'
_atom_sites_solution_hydrogens geom
_atom_sites_solution_primary direct
_atom_sites_solution_secondary difmap
_cell_angle_alpha 90.00
_cell_angle_beta 96.735(6)
_cell_angle_gamma 90.00
_cell_formula_units_Z 8
_cell_length_a 22.090(10)
_cell_length_b 9.378(4)
_cell_length_c 16.508(7)
_cell_measurement_reflns_used 1756
_cell_measurement_temperature 296(2)
_cell_measurement_theta_max 25.0795
_cell_measurement_theta_min 2.3618
_cell_volume 3396(3)
_computing_cell_refinement 'Bruker SMART'
_computing_data_collection 'Bruker SMART'
_computing_data_reduction 'Bruker SMART'
_computing_molecular_graphics 'Bruker SHELXTL'
_computing_publication_material 'Bruker SHELXTL'
_computing_structure_refinement 'SHELXL-97 (Sheldrick, 2008)'
_computing_structure_solution 'SHELXS-97 (Sheldrick, 2008)'
_diffrn_ambient_temperature 296(2)
_diffrn_measured_fraction_theta_full 0.995
_diffrn_measured_fraction_theta_max 0.995
_diffrn_radiation_monochromator graphite
_diffrn_radiation_source 'fine-focus sealed tube'
_diffrn_radiation_type MoK\a
_diffrn_radiation_wavelength 0.71073
_diffrn_reflns_av_R_equivalents 0.0749
_diffrn_reflns_av_sigmaI/netI 0.0881
_diffrn_reflns_limit_h_max 26
_diffrn_reflns_limit_h_min -25
_diffrn_reflns_limit_k_max 11
_diffrn_reflns_limit_k_min -11
_diffrn_reflns_limit_l_max 13
_diffrn_reflns_limit_l_min -19
_diffrn_reflns_number 8040
_diffrn_reflns_theta_full 25.00
_diffrn_reflns_theta_max 25.00
_diffrn_reflns_theta_min 1.86
_exptl_absorpt_coefficient_mu 6.689
_exptl_absorpt_correction_T_max 0.512
_exptl_absorpt_correction_T_min 0.366
_exptl_absorpt_correction_type multi-scan
_exptl_absorpt_process_details SADABS,Bruker(2002)
_exptl_crystal_colour yellow
_exptl_crystal_density_diffrn 2.539
_exptl_crystal_density_method 'not measured'
_exptl_crystal_description block
_exptl_crystal_F_000 2456.0
_exptl_crystal_size_max 0.20
_exptl_crystal_size_mid 0.13
_exptl_crystal_size_min 0.10
_refine_diff_density_max 2.712
_refine_diff_density_min -2.311
_refine_diff_density_rms 0.321
_refine_ls_extinction_method none
_refine_ls_goodness_of_fit_ref 1.065
_refine_ls_hydrogen_treatment mixed
_refine_ls_matrix_type full
_refine_ls_number_parameters 253
_refine_ls_number_reflns 2990
_refine_ls_number_restraints 6
_refine_ls_restrained_S_all 1.105
_refine_ls_R_factor_all 0.0858
_refine_ls_R_factor_gt 0.0589
_refine_ls_shift/su_max 0.006
_refine_ls_shift/su_mean 0.000
_refine_ls_structure_factor_coef Fsqd
_refine_ls_weighting_details 'calc w=1/[\s^2^(Fo^2^)+(0.0789P)^2^+123.1380P] where P=(Fo^2^+2Fc^2^)/3'
_refine_ls_weighting_scheme calc
_refine_ls_wR_factor_gt 0.1574
_refine_ls_wR_factor_ref 0.1744
_reflns_number_gt 2160
_reflns_number_total 2990
_reflns_threshold_expression >2sigma(I)
_cod_data_source_file JSSC-2015-225-24.cif
_cod_data_source_block 8
_cod_depositor_comments
;
The following automatic conversions were performed:

data item '_symmetry_cell_setting' value 'Monoclinic' was changed to
'monoclinic' in accordance with the built-in table derived from the
CIF Core dictionary named 'cif_core.dic' version 2.4.5 last updated
on 2014-11-21.

Automatic conversion script
Id: cif_fix_values 8369 2020-08-20 11:38:08Z andrius 
;
_cod_original_sg_symbol_H-M 'C 2/c'
_cod_database_code 1561993

loop_
_symmetry_equiv_pos_as_xyz
'x, y, z'
'-x, y, -z+1/2'
'x+1/2, y+1/2, z'
'-x+1/2, y+1/2, -z+1/2'
'-x, -y, -z'
'x, -y, z-1/2'
'-x+1/2, -y+1/2, -z'
'x+1/2, -y+1/2, z-1/2'

loop_
_atom_site_label
_atom_site_type_symbol
_atom_site_fract_x
_atom_site_fract_y
_atom_site_fract_z
_atom_site_U_iso_or_equiv
_atom_site_adp_type
_atom_site_occupancy
_atom_site_symmetry_multiplicity
_atom_site_calc_flag
_atom_site_refinement_flags
_atom_site_disorder_assembly
_atom_site_disorder_group
Yb1 Yb 0.504701(12) 0.29790(3) 0.434098(15) 0.02192(7) Uani 1 1 d . . .
O4 O 0.4817(2) 0.4859(5) 0.6240(3) 0.0331(13) Uani 1 1 d . . .
C2 C 0.3167(3) 0.4743(8) 0.4639(4) 0.0275(18) Uani 1 1 d . . .
C9 C 0.4357(3) 0.2960(8) 0.6837(4) 0.0296(18) Uani 1 1 d . . .
O2 O 0.4011(2) 0.6239(5) 0.5085(3) 0.0331(13) Uani 1 1 d . . .
O1 O 0.4192(2) 0.4102(5) 0.4551(3) 0.0361(14) Uani 1 1 d . . .
O3 O 0.4952(2) 0.2716(5) 0.5725(2) 0.0362(14) Uani 1 1 d . . .
C12 C 0.4738(3) 0.3560(6) 0.6212(4) 0.0257(18) Uani 1 1 d . . .
O5 O 0.4416(2) 0.0966(5) 0.4443(3) 0.0316(13) Uani 1 1 d . . .
O9 O 0.30641(17) 0.2563(5) 0.1902(7) 0.150(5) Uani 1 1 d D . .
C10 C 0.4326(4) 0.1484(8) 0.6997(5) 0.040(2) Uani 1 1 d . . .
H10 H 0.4508 0.0825 0.6681 0.048 Uiso 1 1 calc R . .
C6 C 0.3833(2) 0.5037(6) 0.4762(3) 0.0185(15) Uani 1 1 d . . .
C1 C 0.2766(3) 0.5512(8) 0.5054(4) 0.036(2) Uani 1 1 d . . .
H1 H 0.2923 0.6250 0.5392 0.043 Uiso 1 1 calc R . .
C5 C 0.1946(4) 0.4261(10) 0.4467(5) 0.059(3) Uani 1 1 d . . .
H5 H 0.1527 0.4111 0.4387 0.071 Uiso 1 1 calc R . .
N1 N 0.2171(3) 0.5259(8) 0.4999(4) 0.049(2) Uani 1 1 d . . .
C4 C 0.2325(4) 0.3433(9) 0.4027(5) 0.059(3) Uani 1 1 d . . .
H4 H 0.2157 0.2736 0.3667 0.071 Uiso 1 1 calc R . .
C3 C 0.2929(4) 0.3652(9) 0.4127(5) 0.047(2) Uani 1 1 d . . .
H3 H 0.3186 0.3081 0.3858 0.057 Uiso 1 1 calc R . .
C7 C 0.3728(3) 0.3307(8) 0.7885(4) 0.038(2) Uani 1 1 d . . .
H7 H 0.3499 0.3932 0.8163 0.045 Uiso 1 1 calc R . .
N2 N 0.3727(3) 0.1928(7) 0.8076(4) 0.0417(18) Uani 1 1 d . . .
O6 O 0.4369(2) -0.0986(5) 0.5208(3) 0.0301(13) Uani 1 1 d . . .
C13 C 0.4662(3) -0.0006(7) 0.4900(4) 0.0264(17) Uani 1 1 d . . .
C11 C 0.4022(3) 0.1049(9) 0.7627(4) 0.043(2) Uani 1 1 d . . .
H11 H 0.4021 0.0081 0.7750 0.051 Uiso 1 1 calc R . .
O7 O 0.5613(2) 0.2424(5) 0.3258(3) 0.0340(13) Uani 1 1 d . . .
C8 C 0.4053(3) 0.3847(8) 0.7291(4) 0.039(2) Uani 1 1 d . . .
H8 H 0.4063 0.4826 0.7203 0.047 Uiso 1 1 calc R . .
O8 O 0.5594(2) 0.2672(5) 0.1907(3) 0.0339(14) Uani 1 1 d . . .
C14 C 0.5348(3) 0.2594(7) 0.2551(4) 0.0326(19) Uani 1 1 d . . .
Ag3 Ag 0.34098(3) -0.12523(9) 0.42075(4) 0.0638(2) Uani 1 1 d . . .
O10 O 0.25558(19) 0.0567(6) 0.2891(10) 0.266(10) Uani 1 1 d D . .
H9A H 0.3314 0.1881 0.2009 0.320 Uiso 1 1 d RD . .
H9B H 0.2713 0.2168 0.1849 0.320 Uiso 1 1 d RD . .
H10B H 0.2924 0.0832 0.2978 0.320 Uiso 1 1 d RD . .
H10A H 0.2438 -0.0281 0.2790 0.320 Uiso 1 1 d RD . .

loop_
_atom_site_aniso_label
_atom_site_aniso_U_11
_atom_site_aniso_U_22
_atom_site_aniso_U_33
_atom_site_aniso_U_23
_atom_site_aniso_U_13
_atom_site_aniso_U_12
Yb1 0.02646(12) 0.01738(12) 0.02271(11) 0.00111(11) 0.00616(10) 0.00059(12)
O4 0.040(3) 0.019(2) 0.040(2) 0.0081(19) 0.006(2) 0.000(2)
C2 0.019(3) 0.038(4) 0.026(3) -0.002(3) 0.006(2) -0.004(3)
C9 0.023(3) 0.045(4) 0.021(3) 0.008(3) 0.000(3) -0.003(3)
O2 0.036(3) 0.025(2) 0.037(2) -0.003(2) 0.000(2) -0.004(2)
O1 0.043(3) 0.025(2) 0.042(2) 0.001(2) 0.011(2) 0.009(2)
O3 0.052(3) 0.035(3) 0.023(2) 0.0027(19) 0.010(2) 0.014(2)
C12 0.038(4) 0.008(3) 0.030(3) 0.005(2) -0.002(3) 0.000(3)
O5 0.038(3) 0.017(2) 0.037(2) 0.0084(19) -0.006(2) -0.008(2)
O9 0.092(6) 0.202(10) 0.157(9) 0.016(8) 0.020(6) -0.058(7)
C10 0.052(4) 0.025(4) 0.046(4) 0.003(3) 0.016(3) -0.001(3)
C6 0.009(2) 0.023(3) 0.023(3) 0.002(2) 0.001(2) 0.011(2)
C1 0.033(4) 0.042(4) 0.035(3) -0.012(3) 0.006(3) 0.008(3)
C5 0.024(4) 0.087(6) 0.066(5) -0.034(5) 0.008(4) -0.013(4)
N1 0.038(3) 0.064(4) 0.045(3) -0.016(3) 0.007(3) 0.005(3)
C4 0.054(5) 0.060(5) 0.063(5) -0.042(4) 0.003(4) -0.005(4)
C3 0.039(4) 0.051(5) 0.053(4) -0.021(4) 0.011(4) 0.002(4)
C7 0.047(4) 0.032(4) 0.036(3) -0.001(3) 0.014(3) -0.003(3)
N2 0.036(3) 0.051(4) 0.040(3) 0.013(3) 0.012(3) -0.008(3)
O6 0.034(2) 0.019(2) 0.038(2) 0.0063(19) 0.006(2) -0.005(2)
C13 0.025(3) 0.028(3) 0.026(3) -0.012(3) 0.000(3) -0.005(3)
C11 0.045(4) 0.045(4) 0.039(4) 0.011(3) 0.006(3) -0.016(4)
O7 0.042(3) 0.036(3) 0.024(2) -0.0047(19) 0.003(2) 0.019(2)
C8 0.051(4) 0.027(4) 0.041(4) -0.012(3) 0.015(3) -0.008(3)
O8 0.045(3) 0.031(3) 0.025(2) 0.0013(19) 0.001(2) 0.010(2)
C14 0.055(4) 0.018(3) 0.025(3) -0.001(3) 0.008(3) 0.000(3)
Ag3 0.0412(3) 0.0985(5) 0.0546(3) -0.0325(3) 0.0173(3) -0.0027(4)
O10 0.139(10) 0.235(17) 0.39(2) 0.035(17) -0.095(13) -0.010(12)

loop_
_atom_type_symbol
_atom_type_description
_atom_type_scat_dispersion_real
_atom_type_scat_dispersion_imag
_atom_type_scat_source
C C 0.0033 0.0016 'International Tables Vol C Tables 4.2.6.8 and 6.1.1.4'
H H 0.0000 0.0000 'International Tables Vol C Tables 4.2.6.8 and 6.1.1.4'
N N 0.0061 0.0033 'International Tables Vol C Tables 4.2.6.8 and 6.1.1.4'
O O 0.0106 0.0060 'International Tables Vol C Tables 4.2.6.8 and 6.1.1.4'
Ag Ag -0.8971 1.1015 'International Tables Vol C Tables 4.2.6.8 and 6.1.1.4'
Yb Yb -0.3850 5.5486 'International Tables Vol C Tables 4.2.6.8 and 6.1.1.4'

loop_
_geom_angle_atom_site_label_1
_geom_angle_atom_site_label_2
_geom_angle_atom_site_label_3
_geom_angle
_geom_angle_site_symmetry_1
_geom_angle_site_symmetry_3
O1 Yb1 O4 78.48(17) . 5_666
O1 Yb1 O2 121.88(17) . 5_666
O4 Yb1 O2 74.49(16) 5_666 5_666
O1 Yb1 O3 73.87(17) . .
O4 Yb1 O3 122.56(17) 5_666 .
O2 Yb1 O3 79.13(17) 5_666 .
O1 Yb1 O6 140.74(17) . 5_656
O4 Yb1 O6 138.54(17) 5_666 5_656
O2 Yb1 O6 71.69(16) 5_666 5_656
O3 Yb1 O6 73.36(16) . 5_656
O1 Yb1 O7 139.30(16) . .
O4 Yb1 O7 76.67(17) 5_666 .
O2 Yb1 O7 81.26(16) 5_666 .
O3 Yb1 O7 146.78(16) . .
O6 Yb1 O7 75.13(16) 5_656 .
O1 Yb1 O5 81.27(17) . .
O4 Yb1 O5 148.04(16) 5_666 .
O2 Yb1 O5 137.47(15) 5_666 .
O3 Yb1 O5 74.00(16) . .
O6 Yb1 O5 69.38(16) 5_656 .
O7 Yb1 O5 104.32(16) . .
O1 Yb1 O8 76.22(17) . 2_655
O4 Yb1 O8 80.64(16) 5_666 2_655
O2 Yb1 O8 144.38(17) 5_666 2_655
O3 Yb1 O8 136.36(17) . 2_655
O6 Yb1 O8 115.38(16) 5_656 2_655
O7 Yb1 O8 68.33(16) . 2_655
O5 Yb1 O8 70.64(16) . 2_655
O1 Yb1 C13 120.21(17) . 5_656
O4 Yb1 C13 160.34(17) 5_666 5_656
O2 Yb1 C13 89.19(16) 5_666 5_656
O3 Yb1 C13 63.00(17) . 5_656
O6 Yb1 C13 21.81(16) 5_656 5_656
O7 Yb1 C13 90.28(17) . 5_656
O5 Yb1 C13 49.28(16) . 5_656
O8 Yb1 C13 108.42(16) 2_655 5_656
O1 Yb1 C14 93.84(18) . 2_655
O4 Yb1 C14 73.77(16) 5_666 2_655
O2 Yb1 C14 125.00(18) 5_666 2_655
O3 Yb1 C14 155.41(18) . 2_655
O6 Yb1 C14 107.48(16) 5_656 2_655
O7 Yb1 C14 48.33(17) . 2_655
O5 Yb1 C14 83.25(16) . 2_655
O8 Yb1 C14 20.45(18) 2_655 2_655
C13 Yb1 C14 108.48(16) 5_656 2_655
C12 O4 Yb1 153.0(4) . 5_666
C1 C2 C3 117.8(6) . .
C1 C2 C6 121.1(6) . .
C3 C2 C6 121.1(6) . .
C8 C9 C10 117.5(6) . .
C8 C9 C12 120.1(6) . .
C10 C9 C12 122.3(6) . .
C6 O2 Yb1 131.7(4) . 5_666
C6 O1 Yb1 161.2(4) . .
C12 O3 Yb1 130.0(4) . .
O4 C12 O3 125.6(6) . .
O4 C12 C9 115.5(6) . .
O3 C12 C9 118.9(6) . .
C13 O5 Yb1 113.6(4) . .
C11 C10 C9 118.3(7) . .
O1 C6 O2 123.7(5) . .
O1 C6 C2 118.5(5) . .
O2 C6 C2 117.8(5) . .
N1 C1 C2 124.0(7) . .
N1 C5 C4 121.9(7) . .
C1 N1 C5 117.3(7) . .
C1 N1 Ag3 122.5(5) . 7_556
C5 N1 Ag3 120.0(5) . 7_556
C3 C4 C5 119.7(8) . .
C4 C3 C2 119.2(8) . .
N2 C7 C8 122.8(7) . .
C11 N2 C7 117.1(7) . .
C11 N2 Ag3 121.9(5) . 6_556
C7 N2 Ag3 119.9(5) . 6_556
C13 O6 Yb1 114.7(4) . 5_656
C13 O6 Ag3 103.7(4) . .
Yb1 O6 Ag3 120.94(18) 5_656 .
O6 C13 O5 123.9(6) . .
O6 C13 C13 117.6(7) . 5_656
O5 C13 C13 118.5(7) . 5_656
O6 C13 Yb1 43.5(3) . 5_656
O5 C13 Yb1 160.9(4) . 5_656
C13 C13 Yb1 76.2(5) 5_656 5_656
N2 C11 C10 123.8(7) . .
C14 O7 Yb1 116.6(4) . .
C9 C8 C7 120.2(7) . .
C14 O8 Yb1 118.0(4) . 2_655
O8 C14 O7 126.7(7) . .
O8 C14 C14 115.9(7) . 2_655
O7 C14 C14 117.2(7) . 2_655
O8 C14 Yb1 41.5(3) . 2_655
O7 C14 Yb1 168.2(5) . 2_655
C14 C14 Yb1 74.5(5) 2_655 2_655
N1 Ag3 N2 158.3(2) 7_556 6
N1 Ag3 O6 94.2(2) 7_556 .
N2 Ag3 O6 105.09(19) 6 .

loop_
_geom_bond_atom_site_label_1
_geom_bond_atom_site_label_2
_geom_bond_distance
_geom_bond_site_symmetry_2
Yb1 O1 2.224(5) .
Yb1 O4 2.278(5) 5_666
Yb1 O2 2.303(5) 5_666
Yb1 O3 2.332(4) .
Yb1 O6 2.342(4) 5_656
Yb1 O7 2.356(5) .
Yb1 O5 2.365(5) .
Yb1 O8 2.377(4) 2_655
Yb1 C13 3.093(7) 5_656
Yb1 C14 3.164(6) 2_655
O4 C12 1.231(7) .
O4 Yb1 2.278(5) 5_666
C2 C1 1.384(10) .
C2 C3 1.390(10) .
C2 C6 1.488(8) .
C9 C8 1.350(10) .
C9 C10 1.412(10) .
C9 C12 1.514(9) .
O2 C6 1.289(7) .
O2 Yb1 2.303(5) 5_666
O1 C6 1.259(7) .
O3 C12 1.260(8) .
O5 C13 1.265(8) .
C10 C11 1.366(11) .
C1 N1 1.327(10) .
C5 N1 1.339(11) .
C5 C4 1.405(12) .
N1 Ag3 2.151(7) 7_556
C4 C3 1.342(12) .
C7 N2 1.331(10) .
C7 C8 1.378(11) .
N2 C11 1.329(10) .
N2 Ag3 2.165(6) 6_556
O6 C13 1.265(8) .
O6 Yb1 2.342(4) 5_656
O6 Ag3 2.542(4) .
C13 C13 1.489(12) 5_656
C13 Yb1 3.093(7) 5_656
O7 C14 1.253(8) .
O8 C14 1.252(8) .
O8 Yb1 2.377(4) 2_655
C14 C14 1.527(15) 2_655
C14 Yb1 3.164(6) 2_655
Ag3 N1 2.151(7) 7_556
Ag3 N2 2.165(6) 6
